data_2213628
loop_
_publ_author_name
'Kubicki, Maciej'
'Adamiak, Dorota A.'
'Rypniewski, Wojciech R.'
'Olejniczak, Agnieszka'

_publ_section_title
;
 A synchrotron redetermination of 2-(morpholinium-4-yl)ethanesulfonate
 monohydrate, including a disordered water molecule
;
_journal_coeditor_code YA2048
_journal_issue 5
_journal_name_full 'Acta Crystallographica Section E'
_journal_page_first o2604
_journal_page_last o2606
_journal_paper_doi 10.1107/S1600536807018685
_journal_volume 63
_journal_year 2007
_chemical_formula_iupac 'C6 H13 N O4 S, H2 O'
_chemical_formula_moiety 'C6 H13 N O4 S, H2 O'
_chemical_formula_sum 'C6 H15 N O5 S'
_chemical_formula_weight 213.25
_chemical_name_systematic
;
2-(morpholinium-4-yl)ethanesulfonate monohydrate
;
_space_group_IT_number 14
_symmetry_cell_setting monoclinic
_symmetry_space_group_name_Hall '-P 2ybc'
_symmetry_space_group_name_H-M 'P 1 21/c 1'
_atom_sites_solution_hydrogens geom
_atom_sites_solution_primary direct
_atom_sites_solution_secondary difmap
_audit_creation_method SHELXL-97
_cell_angle_alpha 90.00
_cell_angle_beta 93.79(3)
_cell_angle_gamma 90.00
_cell_formula_units_Z 4
_cell_length_a 8.6090(10)
_cell_length_b 9.959(2)
_cell_length_c 11.144(2)
_cell_measurement_reflns_used 200
_cell_measurement_temperature 100.0(10)
_cell_measurement_theta_max 20.0
_cell_measurement_theta_min 4.0
_cell_volume 953.4(3)
_computing_cell_refinement 'DENZO/SCALEPACK (Otwinowski & Minor, 1997)'
_computing_data_collection 'MARCCD (MarResearch, 2002)'
_computing_data_reduction DENZO/SCALEPACK
_computing_molecular_graphics 'Stereochemical Workstation Operation Manual (Siemens, 1989)'
_computing_publication_material SHELXL97
_computing_structure_refinement 'SHELXL97 (Sheldrick, 1997)'
_computing_structure_solution 'SHELXS97 (Sheldrick, 1990)'
_diffrn_ambient_temperature 100.0(10)
_diffrn_measured_fraction_theta_full 0.985
_diffrn_measured_fraction_theta_max 0.985
_diffrn_measurement_device_type 'MAR CCD 165mm'
_diffrn_measurement_method \w
_diffrn_radiation_monochromator graphite
_diffrn_radiation_source synchrotron
_diffrn_radiation_type synchrotron
_diffrn_radiation_wavelength 0.81560
_diffrn_reflns_av_R_equivalents 0.039
_diffrn_reflns_av_sigmaI/netI 0.037
_diffrn_reflns_limit_h_max 10
_diffrn_reflns_limit_h_min -10
_diffrn_reflns_limit_k_max 12
_diffrn_reflns_limit_k_min -11
_diffrn_reflns_limit_l_max 13
_diffrn_reflns_limit_l_min -13
_diffrn_reflns_number 6095
_diffrn_reflns_theta_full 30.5
_diffrn_reflns_theta_max 30.5
_diffrn_reflns_theta_min 3.1
_diffrn_standards_decay_% 0
_diffrn_standards_interval_count 0
_diffrn_standards_number 0
_exptl_absorpt_coefficient_mu 0.33
_exptl_absorpt_correction_type none
_exptl_crystal_colour colourless
_exptl_crystal_density_diffrn 1.486
_exptl_crystal_density_method 'not measured'
_exptl_crystal_description block
_exptl_crystal_F_000 456
_exptl_crystal_size_max 0.4
_exptl_crystal_size_mid 0.2
_exptl_crystal_size_min 0.2
_refine_diff_density_max 0.31
_refine_diff_density_min -0.35
_refine_ls_extinction_method none
_refine_ls_goodness_of_fit_ref 1.06
_refine_ls_hydrogen_treatment mixed
_refine_ls_matrix_type full
_refine_ls_number_parameters 180
_refine_ls_number_reflns 1893
_refine_ls_number_restraints 0
_refine_ls_restrained_S_all 1.06
_refine_ls_R_factor_all 0.050
_refine_ls_R_factor_gt 0.045
_refine_ls_shift/su_max 0.000
_refine_ls_shift/su_mean 0.000
_refine_ls_structure_factor_coef Fsqd
_refine_ls_weighting_details 'calc w=1/[\s^2^(Fo^2^)+(0.072P)^2^+0.3089P] where P=(Fo^2^+2Fc^2^)/3'
_refine_ls_weighting_scheme calc
_refine_ls_wR_factor_gt 0.122
_refine_ls_wR_factor_ref 0.127
_reflns_number_gt 1679
_reflns_number_total 1893
_reflns_threshold_expression I>2\s(I)
_cod_data_source_file ya2048.cif
_cod_data_source_block I
_cod_original_sg_symbol_H-M 'P 21/c'
_cod_database_code 2213628
_cod_database_fobs_code 2213628

loop_
_symmetry_equiv_pos_as_xyz
'x, y, z'
'-x, y+1/2, -z+1/2'
'-x, -y, -z'
'x, -y-1/2, z-1/2'

loop_
_atom_site_type_symbol
_atom_site_label
_atom_site_fract_x
_atom_site_fract_y
_atom_site_fract_z
_atom_site_U_iso_or_equiv
_atom_site_adp_type
_atom_site_calc_flag
_atom_site_refinement_flags
_atom_site_occupancy
_atom_site_disorder_assembly
_atom_site_disorder_group
N N1 0.74021(18) 0.08307(15) 0.21706(13) 0.0362(4) Uani d . 1 . .
H H1 0.833(3) 0.055(3) 0.263(2) 0.059(7) Uiso d . 1 . .
C C11 0.7364(3) 0.0095(2) 0.09886(16) 0.0427(4) Uani d . 1 . .
H H11A 0.636(3) 0.029(3) 0.057(2) 0.066(7) Uiso d . 1 . .
H H11B 0.816(3) 0.051(3) 0.052(3) 0.072(8) Uiso d . 1 . .
C C12 0.7585(2) -0.1396(2) 0.11752(17) 0.0419(4) Uani d . 1 . .
H H12A 0.671(3) -0.182(3) 0.151(2) 0.066(7) Uiso d . 1 . .
H H12B 0.857(4) -0.156(3) 0.178(3) 0.080(8) Uiso d . 1 . .
S S12 0.78376(5) -0.22062(5) -0.02274(4) 0.0415(2) Uani d . 1 . .
O O121 0.6468(2) -0.19278(19) -0.09941(14) 0.0637(5) Uani d . 1 . .
O O122 0.7945(2) -0.36227(17) 0.00709(16) 0.0691(5) Uani d . 1 . .
O O123 0.9244(2) -0.1683(2) -0.06607(19) 0.0839(7) Uani d . 1 . .
C C2 0.7410(3) 0.2317(2) 0.19561(19) 0.0452(5) Uani d . 1 . .
H H2A 0.831(3) 0.255(3) 0.152(2) 0.056(7) Uiso d . 1 . .
H H2B 0.643(3) 0.253(3) 0.147(2) 0.058(7) Uiso d . 1 . .
C C3 0.7457(3) 0.3043(2) 0.3148(2) 0.0504(5) Uani d . 1 . .
H H3A 0.840(3) 0.282(2) 0.365(2) 0.054(7) Uiso d . 1 . .
H H3B 0.748(3) 0.397(3) 0.302(2) 0.057(7) Uiso d . 1 . .
O O4 0.61648(18) 0.27064(15) 0.38051(14) 0.0502(4) Uani d . 1 . .
C C5 0.6176(3) 0.1306(2) 0.40523(19) 0.0512(5) Uani d . 1 . .
H H5A 0.714(3) 0.109(3) 0.451(2) 0.054(6) Uiso d . 1 . .
H H5B 0.530(3) 0.113(3) 0.448(2) 0.062(7) Uiso d . 1 . .
C C6 0.6076(2) 0.0479(2) 0.29160(18) 0.0417(4) Uani d . 1 . .
H H6A 0.613(2) -0.044(2) 0.3157(19) 0.042(5) Uiso d . 1 . .
H H6B 0.513(3) 0.065(2) 0.2398(19) 0.041(5) Uiso d . 1 . .
O O1W 1.0415(3) 0.0437(3) 0.2855(3) 0.0594(12) Uani d P 0.581(6) A 1
H H1W1 1.0796 0.0798 0.2249 0.071 Uiso d PR 0.581(6) A 1
H H1W2 1.1084 0.0572 0.3438 0.071 Uiso d PR 0.581(6) A 1
O O2W 0.9998(4) -0.0124(4) 0.3530(4) 0.0526(14) Uani d P 0.419(6) A 2
H H2W1 1.0350 0.0570 0.3900 0.063 Uiso d PR 0.419(6) A 2
H H2W2 0.9570 -0.0570 0.4068 0.063 Uiso d PR 0.419(6) A 2

loop_
_atom_site_aniso_label
_atom_site_aniso_U_11
_atom_site_aniso_U_22
_atom_site_aniso_U_33
_atom_site_aniso_U_12
_atom_site_aniso_U_13
_atom_site_aniso_U_23
N1 0.0380(7) 0.0380(8) 0.0323(7) 0.0021(6) -0.0002(6) -0.0036(6)
C11 0.0535(11) 0.0427(10) 0.0320(9) -0.0005(8) 0.0024(8) -0.0040(8)
C12 0.0492(10) 0.0423(10) 0.0339(9) -0.0002(8) -0.0008(8) -0.0035(8)
S12 0.0404(3) 0.0456(3) 0.0380(3) 0.00182(17) -0.0010(2) -0.00989(18)
O121 0.0639(10) 0.0789(12) 0.0453(9) 0.0159(8) -0.0193(7) -0.0122(8)
O122 0.0964(13) 0.0460(9) 0.0625(10) 0.0154(8) -0.0141(9) -0.0135(8)
O123 0.0636(11) 0.1078(16) 0.0845(13) -0.0272(10) 0.0359(10) -0.0371(12)
C2 0.0517(11) 0.0381(10) 0.0468(11) -0.0041(8) 0.0117(9) -0.0007(8)
C3 0.0505(12) 0.0441(12) 0.0572(13) -0.0033(9) 0.0081(10) -0.0098(9)
O4 0.0563(9) 0.0424(8) 0.0534(9) 0.0053(6) 0.0154(7) -0.0066(6)
C5 0.0653(14) 0.0476(12) 0.0422(11) 0.0074(10) 0.0136(10) 0.0006(9)
C6 0.0436(10) 0.0390(10) 0.0428(10) 0.0015(8) 0.0064(8) 0.0046(8)
O1W 0.0453(15) 0.074(2) 0.058(2) 0.0023(13) -0.0011(13) -0.0073(17)
O2W 0.046(2) 0.053(2) 0.058(3) -0.0039(15) -0.0042(17) 0.0091(18)

loop_
_atom_type_symbol
_atom_type_description
_atom_type_scat_dispersion_real
_atom_type_scat_dispersion_imag
_atom_type_scat_source
C C 0.0033 0.0016 'International Tables Vol C Tables 4.2.6.8 and 6.1.1.4'
H H 0.0000 0.0000 'International Tables Vol C Tables 4.2.6.8 and 6.1.1.4'
S S 0.1246 0.1234 'International Tables Vol C Tables 4.2.6.8 and 6.1.1.4'
O O 0.0106 0.0060 'International Tables Vol C Tables 4.2.6.8 and 6.1.1.4'
N N 0.0061 0.0033 'International Tables Vol C Tables 4.2.6.8 and 6.1.1.4'

loop_
_geom_angle_atom_site_label_1
_geom_angle_atom_site_label_2
_geom_angle_atom_site_label_3
_geom_angle
C6 N1 C2 109.31(14)
C6 N1 C11 113.45(15)
C2 N1 C11 109.94(15)
C6 N1 H1 105.9(16)
C2 N1 H1 111.0(15)
C11 N1 H1 107.2(15)
N1 C11 C12 111.28(15)
N1 C11 H11A 107.1(16)
C12 C11 H11A 111.2(16)
N1 C11 H11B 106.4(17)
C12 C11 H11B 113.7(17)
H11A C11 H11B 107(2)
C11 C12 S12 110.20(13)
C11 C12 H12A 113.0(17)
S12 C12 H12A 106.5(17)
C11 C12 H12B 109.1(17)
S12 C12 H12B 110.5(16)
H12A C12 H12B 108(2)
O123 S12 O121 114.12(14)
O123 S12 O122 112.86(14)
O121 S12 O122 111.19(11)
O123 S12 C12 106.61(11)
O121 S12 C12 106.91(10)
O122 S12 C12 104.38(10)
N1 C2 C3 109.44(17)
N1 C2 H2A 109.2(15)
C3 C2 H2A 110.5(16)
N1 C2 H2B 106.7(15)
C3 C2 H2B 110.2(15)
H2A C2 H2B 111(2)
O4 C3 C2 111.46(18)
O4 C3 H3A 107.3(15)
C2 C3 H3A 111.6(15)
O4 C3 H3B 109.5(15)
C2 C3 H3B 110.0(15)
H3A C3 H3B 107(2)
C3 O4 C5 109.76(16)
O4 C5 C6 111.94(17)
O4 C5 H5A 108.4(15)
C6 C5 H5A 108.4(15)
O4 C5 H5B 106.8(16)
C6 C5 H5B 108.8(16)
H5A C5 H5B 112(2)
N1 C6 C5 109.56(16)
N1 C6 H6A 110.7(13)
C5 C6 H6A 106.8(13)
N1 C6 H6B 105.3(13)
C5 C6 H6B 113.5(12)
H6A C6 H6B 111.0(18)
H1W1 O1W H1W2 105.2
H1W1 O1W H2W1 141.7
H1W2 O1W H2W1 45.6
H1W2 O2W H2W1 45.8
H1W2 O2W H2W2 139.1
H2W1 O2W H2W2 103.8

loop_
_geom_bond_atom_site_label_1
_geom_bond_atom_site_label_2
_geom_bond_distance
N1 C6 1.497(2)
N1 C2 1.499(2)
N1 C11 1.506(2)
N1 H1 0.96(3)
C11 C12 1.510(3)
C11 H11A 0.97(3)
C11 H11B 0.98(3)
C12 S12 1.7848(19)
C12 H12A 0.96(3)
C12 H12B 1.06(3)
S12 O123 1.4312(18)
S12 O121 1.4368(16)
S12 O122 1.4509(18)
C2 C3 1.510(3)
C2 H2A 0.97(3)
C2 H2B 1.00(3)
C3 O4 1.412(3)
C3 H3A 0.98(3)
C3 H3B 0.94(3)
O4 C5 1.422(3)
C5 C6 1.508(3)
C5 H5A 0.97(3)
C5 H5B 0.94(3)
C6 H6A 0.96(2)
C6 H6B 0.98(2)
O1W H1W1 0.85
O1W H1W2 0.85
O2W H2W1 0.85
O2W H2W2 0.85

loop_
_geom_hbond_atom_site_label_D
_geom_hbond_atom_site_label_H
_geom_hbond_atom_site_label_A
_geom_hbond_site_symmetry_A
_geom_hbond_distance_DH
_geom_hbond_distance_HA
_geom_hbond_distance_DA
_geom_hbond_angle_DHA
N1 H1 O1W . 0.96(3) 1.80(3) 2.683(3) 151(2)
N1 H1 O2W . 0.96(3) 1.83(3) 2.783(4) 175(2)
O1W H1W2 O122 2_755 0.85 1.98 2.790(3) 158.9
O2W H2W1 O122 2_755 0.85 1.97 2.727(4) 147.2
O1W H1W1 O123 3_755 0.85 1.98 2.775(4) 156.3
C2 H2A O123 3_755 0.97(3) 2.52(3) 3.366(3) 145(2)
C11 H11B O123 3_755 0.98(3) 2.52(3) 3.362(3) 145(2)
O2W H2W2 O122 4_556 0.85 2.01 2.834(5) 161.7
C12 H12A O4 2_645 0.96(3) 2.52(3) 3.351(3) 145(2)
C6 H6B O121 3_655 0.98(2) 2.38(2) 3.293(3) 154.3(17)

loop_
_geom_torsion_atom_site_label_1
_geom_torsion_atom_site_label_2
_geom_torsion_atom_site_label_3
_geom_torsion_atom_site_label_4
_geom_torsion
C6 N1 C11 C12 -65.3(2)
C2 N1 C11 C12 171.93(17)
N1 C11 C12 S12 -170.98(13)
C11 C12 S12 O123 63.50(19)
C11 C12 S12 O121 -58.94(18)
C11 C12 S12 O122 -176.83(15)
C6 N1 C2 C3 55.2(2)
C11 N1 C2 C3 -179.69(17)
N1 C2 C3 O4 -59.1(3)
C2 C3 O4 C5 61.1(2)
C3 O4 C5 C6 -60.6(2)
C2 N1 C6 C5 -54.5(2)
C11 N1 C6 C5 -177.60(16)
O4 C5 C6 N1 57.8(2)
